data_2212647
loop_
_publ_author_name
'Chrzanowski, Lars S. von'
'Lutz, Martin'
'Spek, Anthony L.'

_publ_section_title
Bis(\m-<i>N</i>-<i>tert</i>-butyl-2-{<i>N</i>-[2-(dimethylamino)ethyl]-<i>N</i>-methylamino}ethanaminato)dilithium(I)
_journal_coeditor_code NC2027
_journal_issue 3
_journal_name_full 'Acta Crystallographica Section E'
_journal_page_first m722
_journal_page_last m724
_journal_paper_doi 10.1107/S1600536807006587
_journal_volume 63
_journal_year 2007
_chemical_formula_iupac '[Li2 (C11 H26 N3)2]'
_chemical_formula_moiety 'C22 H52 Li2 N6'
_chemical_formula_sum 'C22 H52 Li2 N6'
_chemical_formula_weight 414.58
_chemical_name_systematic
;
Bis(\m-N-tert-Butyl-2-{N-[2-(dimethylamino)ethyl]-N-
methylamino}ethanaminato)dilithium(I)
;
_space_group_IT_number 14
_symmetry_cell_setting monoclinic
_symmetry_space_group_name_Hall '-P 2ybc'
_symmetry_space_group_name_H-M 'P 1 21/c 1'
_atom_sites_solution_hydrogens geom
_atom_sites_solution_primary direct
_atom_sites_solution_secondary difmap
_audit_creation_method SHELXL-97
_cell_angle_alpha 90.00
_cell_angle_beta 112.5155(8)
_cell_angle_gamma 90.00
_cell_formula_units_Z 4
_cell_length_a 15.3016(2)
_cell_length_b 9.62960(10)
_cell_length_c 20.2624(2)
_cell_measurement_reflns_used 54860
_cell_measurement_temperature 150(2)
_cell_measurement_theta_max 30.53
_cell_measurement_theta_min 1.02
_cell_volume 2758.05(6)
_computing_cell_refinement 'DENZO (Version 1.11.0; Otwinowski & Minor, 1997)'
_computing_data_collection 'COLLECT (Nonius, 1999)'
_computing_data_reduction 'DENZO and SORTAV (Blessing, 1987)'
_computing_molecular_graphics 'PLATON (Spek, 2003)'
_computing_publication_material SHELXL97
_computing_structure_refinement 'SHELXL97 (Sheldrick, 1997)'
_computing_structure_solution 'SHELXS97 (Sheldrick, 1997)'
_diffrn_ambient_temperature 150(2)
_diffrn_measured_fraction_theta_full 0.991
_diffrn_measured_fraction_theta_max 0.991
_diffrn_measurement_device_type 'Nonius KappaCCD'
_diffrn_measurement_method '\f and \w'
_diffrn_radiation_monochromator graphite
_diffrn_radiation_source 'rotating anode'
_diffrn_radiation_type MoK\a
_diffrn_radiation_wavelength 0.71073
_diffrn_reflns_av_R_equivalents 0.0914
_diffrn_reflns_av_sigmaI/netI 0.0407
_diffrn_reflns_limit_h_max 18
_diffrn_reflns_limit_h_min -18
_diffrn_reflns_limit_k_max 11
_diffrn_reflns_limit_k_min -11
_diffrn_reflns_limit_l_max 24
_diffrn_reflns_limit_l_min -24
_diffrn_reflns_number 41056
_diffrn_reflns_theta_full 25.69
_diffrn_reflns_theta_max 25.69
_diffrn_reflns_theta_min 3.40
_diffrn_standards_decay_% 0
_diffrn_standards_interval_time 0
_diffrn_standards_number 0
_exptl_absorpt_coefficient_mu 0.059
_exptl_absorpt_correction_type none
_exptl_crystal_colour brownish
_exptl_crystal_density_diffrn 0.998
_exptl_crystal_density_method 'not measured'
_exptl_crystal_description block
_exptl_crystal_F_000 928
_exptl_crystal_size_max 0.50
_exptl_crystal_size_mid 0.30
_exptl_crystal_size_min 0.25
_refine_diff_density_max 0.432
_refine_diff_density_min -0.262
_refine_ls_extinction_method none
_refine_ls_goodness_of_fit_ref 1.064
_refine_ls_hydrogen_treatment constr
_refine_ls_matrix_type full
_refine_ls_number_parameters 312
_refine_ls_number_reflns 5184
_refine_ls_number_restraints 52
_refine_ls_restrained_S_all 1.111
_refine_ls_R_factor_all 0.0577
_refine_ls_R_factor_gt 0.0506
_refine_ls_shift/su_max 0.001
_refine_ls_shift/su_mean 0.000
_refine_ls_structure_factor_coef Fsqd
_refine_ls_weighting_details 'calc w=1/[\s^2^(Fo^2^)+(0.0719P)^2^+0.8231P] where P=(Fo^2^+2Fc^2^)/3'
_refine_ls_weighting_scheme calc
_refine_ls_wR_factor_gt 0.1391
_refine_ls_wR_factor_ref 0.1460
_reflns_number_gt 4396
_reflns_number_total 5184
_reflns_threshold_expression I>2\s(I)
_cod_data_source_file nc2027.cif
_cod_data_source_block I
_cod_original_sg_symbol_H-M 'P 21/c'
_cod_database_code 2212647
_cod_database_fobs_code 2212647

loop_
_symmetry_equiv_pos_as_xyz
'x, y, z'
'-x, y+1/2, -z+1/2'
'-x, -y, -z'
'x, -y-1/2, z-1/2'

loop_
_atom_site_type_symbol
_atom_site_label
_atom_site_fract_x
_atom_site_fract_y
_atom_site_fract_z
_atom_site_U_iso_or_equiv
_atom_site_adp_type
_atom_site_calc_flag
_atom_site_refinement_flags
_atom_site_occupancy
_atom_site_disorder_assembly
_atom_site_disorder_group
Li Li1 0.22977(16) 0.5188(2) 0.27721(12) 0.0296(5) Uani d . 1 . .
Li Li2 0.25488(16) 0.3762(2) 0.18592(12) 0.0304(5) Uani d . 1 B .
N N1 0.28254(8) 0.32595(11) 0.29417(6) 0.0271(3) Uani d . 1 . .
N N2 0.12387(8) 0.46238(12) 0.31143(6) 0.0309(3) Uani d . 1 . .
N N3 0.26748(11) 0.67552(15) 0.39099(7) 0.0476(4) Uani d . 1 . .
N N4 0.19909(8) 0.57057(11) 0.17002(5) 0.0266(3) Uani d . 1 . .
N N5 0.13821(8) 0.30592(12) 0.09754(6) 0.0318(3) Uani d D 1 B .
N N6 0.33565(9) 0.30474(14) 0.10382(6) 0.0375(3) Uani d D 1 . .
C C1 0.21974(11) 0.24756(15) 0.31893(9) 0.0388(4) Uani d . 1 . .
H H1 0.2485 0.2411 0.3717 0.047 Uiso calc R 1 . .
H H2 0.2131 0.1520 0.2995 0.047 Uiso calc R 1 . .
C C2 0.12279(11) 0.31236(16) 0.29676(9) 0.0397(4) Uani d . 1 . .
H H3 0.0881 0.2970 0.2449 0.048 Uiso calc R 1 . .
H H4 0.0876 0.2643 0.3221 0.048 Uiso calc R 1 . .
C C3 0.15274(13) 0.49161(19) 0.38752(8) 0.0458(4) Uani d . 1 . .
H H5 0.2043 0.4270 0.4147 0.055 Uiso calc R 1 . .
H H6 0.0986 0.4732 0.4016 0.055 Uiso calc R 1 . .
C C4 0.18582(15) 0.6368(2) 0.40783(10) 0.0539(5) Uani d . 1 . .
H H7 0.1331 0.7012 0.3828 0.065 Uiso calc R 1 . .
H H8 0.2026 0.6484 0.4598 0.065 Uiso calc R 1 . .
C C5 0.42202(14) 0.2292(2) 0.39912(8) 0.0523(5) Uani d . 1 . .
H H9 0.3840 0.1592 0.4111 0.078 Uiso calc R 1 . .
H H10 0.4245 0.3142 0.4264 0.078 Uiso calc R 1 . .
H H11 0.4863 0.1936 0.4111 0.078 Uiso calc R 1 . .
C C6 0.44217(10) 0.36327(17) 0.30187(9) 0.0404(4) Uani d . 1 . .
H H12 0.4180 0.3811 0.2503 0.061 Uiso calc R 1 . .
H H13 0.5058 0.3234 0.3174 0.061 Uiso calc R 1 . .
H H14 0.4447 0.4507 0.3273 0.061 Uiso calc R 1 . .
C C7 0.37475(12) 0.12338(16) 0.27882(9) 0.0422(4) Uani d . 1 . .
H H15 0.3393 0.0537 0.2937 0.063 Uiso calc R 1 . .
H H16 0.4396 0.0907 0.2906 0.063 Uiso calc R 1 . .
H H17 0.3440 0.1382 0.2272 0.063 Uiso calc R 1 . .
C C8 0.37672(10) 0.26157(14) 0.31833(7) 0.0309(3) Uani d . 1 . .
C C9 0.03018(11) 0.5221(2) 0.27115(10) 0.0496(4) Uani d . 1 . .
H H18 0.0129 0.5051 0.2200 0.074 Uiso calc R 1 . .
H H19 0.0318 0.6224 0.2799 0.074 Uiso calc R 1 . .
H H20 -0.0167 0.4787 0.2867 0.074 Uiso calc R 1 . .
C C10 0.35209(16) 0.6057(3) 0.43961(11) 0.0735(6) Uani d . 1 . .
H H21 0.3451 0.5052 0.4319 0.110 Uiso calc R 1 . .
H H22 0.3609 0.6270 0.4891 0.110 Uiso calc R 1 . .
H H23 0.4072 0.6380 0.4306 0.110 Uiso calc R 1 . .
C C11 0.2810(3) 0.8250(2) 0.39761(13) 0.0988(11) Uani d . 1 . .
H H24 0.3331 0.8515 0.3834 0.148 Uiso calc R 1 . .
H H25 0.2961 0.8526 0.4473 0.148 Uiso calc R 1 . .
H H26 0.2228 0.8717 0.3666 0.148 Uiso calc R 1 . .
C C12 0.10826(10) 0.55909(15) 0.11130(8) 0.0363(3) Uani d . 1 B .
H H27 0.1145 0.5921 0.0670 0.044 Uiso calc R 1 . .
H H28 0.0624 0.6204 0.1207 0.044 Uiso calc R 1 . .
C C13 0.06963(10) 0.41158(16) 0.09960(8) 0.0350(3) Uani d . 1 . .
H H29 0.0480 0.3877 0.1384 0.042 Uiso calc R 1 B .
H H30 0.0138 0.4082 0.0540 0.042 Uiso calc R 1 . .
C C14 0.16317(11) 0.32408(19) 0.03482(8) 0.0430(4) Uani d D 1 . .
H H14A 0.1691 0.4245 0.0269 0.052 Uiso calc PR 0.85 A 1
H H14B 0.1114 0.2867 -0.0079 0.052 Uiso calc PR 0.85 A 1
H H14C 0.1563 0.2325 0.0111 0.052 Uiso calc PR 0.15 A 2
H H14D 0.1152 0.3862 0.0011 0.052 Uiso calc PR 0.15 A 2
C C15A 0.25347(13) 0.2532(2) 0.04281(9) 0.0410(4) Uani d PDU 0.85 B 1
H H15A 0.2466 0.1523 0.0488 0.049 Uiso calc PR 0.85 B 1
H H15B 0.2652 0.2666 -0.0015 0.049 Uiso calc PR 0.85 B 1
C C15B 0.2526(4) 0.3765(8) 0.0433(4) 0.0315(19) Uani d PDU 0.15 B 2
H H15C 0.2543 0.4772 0.0537 0.038 Uiso calc PR 0.15 B 2
H H15D 0.2617 0.3652 -0.0022 0.038 Uiso calc PR 0.15 B 2
C C16 0.24157(14) 0.77791(17) 0.11049(9) 0.0467(4) Uani d . 1 . .
H H35 0.1782 0.7855 0.0729 0.070 Uiso calc R 1 . .
H H36 0.2809 0.7178 0.0941 0.070 Uiso calc R 1 . .
H H37 0.2703 0.8704 0.1215 0.070 Uiso calc R 1 . .
C C17 0.33400(10) 0.71529(15) 0.23620(8) 0.0347(3) Uani d . 1 . .
H H38 0.3750 0.6549 0.2216 0.052 Uiso calc R 1 . .
H H39 0.3319 0.6810 0.2811 0.052 Uiso calc R 1 . .
H H40 0.3591 0.8101 0.2430 0.052 Uiso calc R 1 . .
C C18 0.17132(12) 0.81335(15) 0.20126(9) 0.0408(4) Uani d . 1 . .
H H41 0.1085 0.8194 0.1628 0.061 Uiso calc R 1 . .
H H42 0.2001 0.9059 0.2109 0.061 Uiso calc R 1 . .
H H43 0.1654 0.7773 0.2446 0.061 Uiso calc R 1 . .
C C19 0.23430(10) 0.71488(14) 0.17840(7) 0.0300(3) Uani d . 1 . .
C C20 0.09945(13) 0.16728(18) 0.09823(10) 0.0497(4) Uani d . 1 . .
H H44 0.0856 0.1563 0.1413 0.075 Uiso calc R 1 B .
H H45 0.1457 0.0971 0.0980 0.075 Uiso calc R 1 . .
H H46 0.0411 0.1556 0.0559 0.075 Uiso calc R 1 . .
C C21A 0.3690(2) 0.4359(2) 0.08905(14) 0.0533(6) Uani d PDU 0.85 B 1
H H21A 0.4256 0.4637 0.1300 0.080 Uiso calc PR 0.85 B 1
H H21B 0.3195 0.5063 0.0805 0.080 Uiso calc PR 0.85 B 1
H H21C 0.3845 0.4273 0.0466 0.080 Uiso calc PR 0.85 B 1
C C22A 0.41184(18) 0.1992(3) 0.11835(13) 0.0588(6) Uani d PDU 0.85 B 1
H H22A 0.3904 0.1104 0.1304 0.088 Uiso calc PR 0.85 B 1
H H22B 0.4685 0.2302 0.1584 0.088 Uiso calc PR 0.85 B 1
H H22C 0.4268 0.1876 0.0758 0.088 Uiso calc PR 0.85 B 1
C C21B 0.4149(6) 0.4022(11) 0.1148(7) 0.052(3) Uani d PDU 0.15 B 2
H H21D 0.4717 0.3687 0.1540 0.078 Uiso calc PR 0.15 B 2
H H21E 0.3981 0.4944 0.1268 0.078 Uiso calc PR 0.15 B 2
H H21F 0.4275 0.4080 0.0709 0.078 Uiso calc PR 0.15 B 2
C C22B 0.3509(8) 0.1734(7) 0.0830(6) 0.049(3) Uani d PDU 0.15 B 2
H H22D 0.3572 0.1789 0.0367 0.073 Uiso calc PR 0.15 B 2
H H22E 0.2973 0.1134 0.0787 0.073 Uiso calc PR 0.15 B 2
H H22F 0.4090 0.1348 0.1187 0.073 Uiso calc PR 0.15 B 2

loop_
_atom_site_aniso_label
_atom_site_aniso_U_11
_atom_site_aniso_U_22
_atom_site_aniso_U_33
_atom_site_aniso_U_12
_atom_site_aniso_U_13
_atom_site_aniso_U_23
Li1 0.0326(11) 0.0274(11) 0.0305(11) -0.0004(9) 0.0139(9) 0.0040(9)
Li2 0.0311(11) 0.0281(11) 0.0278(11) 0.0000(9) 0.0066(9) 0.0009(9)
N1 0.0273(6) 0.0244(6) 0.0283(6) 0.0024(4) 0.0094(5) 0.0039(4)
N2 0.0314(6) 0.0327(6) 0.0320(6) 0.0016(5) 0.0159(5) 0.0029(5)
N3 0.0700(10) 0.0408(8) 0.0351(7) -0.0143(7) 0.0236(7) -0.0082(6)
N4 0.0309(6) 0.0236(6) 0.0235(5) 0.0006(4) 0.0082(5) 0.0031(4)
N5 0.0327(6) 0.0316(6) 0.0287(6) -0.0018(5) 0.0090(5) -0.0009(5)
N6 0.0359(7) 0.0467(8) 0.0304(6) -0.0016(5) 0.0132(5) -0.0063(5)
C1 0.0466(9) 0.0268(7) 0.0474(9) 0.0008(6) 0.0230(7) 0.0064(6)
C2 0.0418(8) 0.0351(8) 0.0478(9) -0.0069(6) 0.0234(7) 0.0014(6)
C3 0.0566(10) 0.0549(10) 0.0341(8) -0.0080(8) 0.0266(7) 0.0020(7)
C4 0.0776(13) 0.0528(11) 0.0408(9) 0.0000(9) 0.0334(9) -0.0090(8)
C5 0.0546(10) 0.0590(11) 0.0303(8) 0.0180(9) 0.0017(7) 0.0043(7)
C6 0.0281(7) 0.0410(9) 0.0496(9) 0.0025(6) 0.0120(6) -0.0046(7)
C7 0.0472(9) 0.0324(8) 0.0452(8) 0.0099(7) 0.0157(7) -0.0028(6)
C8 0.0321(7) 0.0295(7) 0.0261(6) 0.0077(5) 0.0057(5) 0.0006(5)
C9 0.0356(8) 0.0646(11) 0.0520(10) 0.0095(8) 0.0206(7) 0.0048(8)
C10 0.0637(13) 0.0978(18) 0.0507(11) -0.0112(12) 0.0128(10) -0.0173(11)
C11 0.197(3) 0.0474(12) 0.0628(14) -0.0402(16) 0.0613(18) -0.0214(10)
C12 0.0376(8) 0.0332(8) 0.0299(7) 0.0058(6) 0.0036(6) 0.0045(6)
C13 0.0276(7) 0.0404(8) 0.0298(7) 0.0012(6) 0.0031(5) -0.0012(6)
C14 0.0414(8) 0.0587(10) 0.0243(7) 0.0012(7) 0.0073(6) -0.0005(6)
C15A 0.0482(11) 0.0445(11) 0.0309(9) -0.0037(8) 0.0158(8) -0.0127(7)
C15B 0.047(5) 0.033(5) 0.020(4) 0.001(4) 0.019(4) 0.000(3)
C16 0.0706(11) 0.0346(8) 0.0421(9) -0.0010(8) 0.0295(8) 0.0108(7)
C17 0.0394(8) 0.0273(7) 0.0399(8) -0.0058(6) 0.0180(7) -0.0021(6)
C18 0.0483(9) 0.0288(8) 0.0485(9) 0.0046(6) 0.0221(7) -0.0007(6)
C19 0.0410(8) 0.0231(6) 0.0297(7) 0.0010(5) 0.0178(6) 0.0035(5)
C20 0.0508(10) 0.0371(9) 0.0610(11) -0.0086(7) 0.0211(8) -0.0065(8)
C21A 0.0695(17) 0.0504(14) 0.0499(14) -0.0162(12) 0.0342(13) -0.0096(11)
C22A 0.0534(14) 0.0770(17) 0.0515(13) 0.0235(12) 0.0264(12) 0.0005(11)
C21B 0.066(9) 0.047(7) 0.056(8) 0.004(6) 0.036(7) -0.001(6)
C22B 0.044(6) 0.056(7) 0.047(6) 0.009(5) 0.018(5) 0.005(5)

loop_
_atom_type_symbol
_atom_type_description
_atom_type_scat_dispersion_real
_atom_type_scat_dispersion_imag
_atom_type_scat_source
C C 0.0033 0.0016 'International Tables Vol C Tables 4.2.6.8 and 6.1.1.4'
H H 0.0000 0.0000 'International Tables Vol C Tables 4.2.6.8 and 6.1.1.4'
Li Li -0.0003 0.0001 'International Tables Vol C Tables 4.2.6.8 and 6.1.1.4'
N N 0.0061 0.0033 'International Tables Vol C Tables 4.2.6.8 and 6.1.1.4'

loop_
_geom_angle_atom_site_label_1
_geom_angle_atom_site_label_2
_geom_angle_atom_site_label_3
_geom_angle
_geom_angle_publ_flag
N1 Li1 N2 90.88(10) yes
N1 Li1 N4 108.29(11) yes
N2 Li1 N4 121.11(12) yes
N1 Li1 Li2 55.94(8) ?
N2 Li1 Li2 118.46(12) ?
N4 Li1 Li2 52.37(8) ?
N1 Li1 N3 116.34(10) yes
N2 Li1 N3 78.07(8) yes
N4 Li1 N3 131.16(11) yes
Li2 Li1 N3 159.92(12) ?
N1 Li1 C2 61.25(7) ?
N2 Li1 C2 32.73(6) ?
N4 Li1 C2 114.77(10) ?
Li2 Li1 C2 88.70(10) ?
N3 Li1 C2 103.65(9) ?
N1 Li1 C1 30.45(5) ?
N2 Li1 C1 60.45(7) ?
N4 Li1 C1 121.59(11) ?
Li2 Li1 C1 75.21(9) ?
N3 Li1 C1 107.06(9) ?
C2 Li1 C1 32.05(5) ?
N1 Li1 C19 129.49(11) ?
N2 Li1 C19 131.42(11) ?
N4 Li1 C19 31.61(5) ?
Li2 Li1 C19 77.41(8) ?
N3 Li1 C19 100.63(8) ?
C2 Li1 C19 142.37(10) ?
C1 Li1 C19 152.02(10) ?
N4 Li2 N5 89.61(10) yes
N4 Li2 N1 106.20(11) yes
N5 Li2 N1 125.16(12) yes
N4 Li2 Li1 54.92(8) ?
N5 Li2 Li1 119.80(12) ?
N1 Li2 Li1 51.29(8) ?
N4 Li2 N6 115.45(10) yes
N5 Li2 N6 79.67(8) yes
N1 Li2 N6 131.73(11) yes
Li1 Li2 N6 155.58(12) ?
N4 Li2 C13 60.78(7) ?
N5 Li2 C13 32.43(6) ?
N1 Li2 C13 116.01(10) ?
Li1 Li2 C13 89.38(9) ?
N6 Li2 C13 105.27(9) ?
C1 N1 C8 111.06(11) ?
C1 N1 Li1 105.33(10) ?
C8 N1 Li1 136.73(11) ?
C1 N1 Li2 125.29(11) ?
C8 N1 Li2 102.83(10) ?
Li1 N1 Li2 72.77(9) ?
C3 N2 C9 110.36(12) ?
C3 N2 C2 112.19(12) ?
C9 N2 C2 109.80(13) ?
C3 N2 Li1 110.19(11) ?
C9 N2 Li1 115.79(11) ?
C2 N2 Li1 98.03(10) ?
C11 N3 C10 109.7(2) yes
C11 N3 C4 109.55(19) yes
C10 N3 C4 109.99(16) yes
C11 N3 Li1 128.73(13) yes
C10 N3 Li1 99.67(13) yes
C4 N3 Li1 97.92(11) yes
C12 N4 C19 111.09(10) ?
C12 N4 Li2 105.85(10) ?
C19 N4 Li2 137.43(11) ?
C12 N4 Li1 126.63(11) ?
C19 N4 Li1 100.22(10) ?
Li2 N4 Li1 72.72(9) ?
C20 N5 C14 110.93(13) ?
C20 N5 C13 109.51(12) ?
C14 N5 C13 111.45(12) ?
C20 N5 Li2 120.10(12) ?
C14 N5 Li2 106.35(11) ?
C13 N5 Li2 97.79(10) ?
C21A N6 C15A 112.27(16) yes
C22B N6 C21B 113.7(6) ?
C21A N6 C22A 109.16(18) yes
C15A N6 C22A 106.77(15) yes
C22B N6 C15B 110.5(5) ?
C21B N6 C15B 102.3(5) ?
C22B N6 Li2 129.4(5) ?
C21A N6 Li2 101.57(13) yes
C15A N6 Li2 99.75(10) yes
C21B N6 Li2 108.0(5) ?
C22A N6 Li2 126.95(12) yes
C15B N6 Li2 86.5(3) .
N1 C1 C2 112.74(12) ?
N1 C1 H1 109.0 ?
C2 C1 H1 109.0 ?
N1 C1 H2 109.0 ?
C2 C1 H2 109.0 ?
H1 C1 H2 107.8 ?
N2 C2 C1 114.28(12) ?
N2 C2 Li1 49.24(8) ?
C1 C2 Li1 76.47(9) ?
N2 C2 H3 108.7 ?
C1 C2 H3 108.7 ?
Li1 C2 H3 93.6 ?
N2 C2 H4 108.7 ?
C1 C2 H4 108.7 ?
Li1 C2 H4 154.4 ?
H3 C2 H4 107.6 ?
N2 C3 C4 113.96(13) ?
N2 C3 H5 108.8 ?
C4 C3 H5 108.8 ?
N2 C3 H6 108.8 ?
C4 C3 H6 108.8 ?
H5 C3 H6 107.7 ?
N3 C4 C3 113.86(14) ?
N3 C4 H7 108.8 ?
C3 C4 H7 108.8 ?
N3 C4 H8 108.8 ?
C3 C4 H8 108.8 ?
H7 C4 H8 107.7 ?
C8 C5 H9 109.5 ?
C8 C5 H10 109.5 ?
H9 C5 H10 109.5 ?
C8 C5 H11 109.5 ?
H9 C5 H11 109.5 ?
H10 C5 H11 109.5 ?
C8 C6 H12 109.5 ?
C8 C6 H13 109.5 ?
H12 C6 H13 109.5 ?
C8 C6 H14 109.5 ?
H12 C6 H14 109.5 ?
H13 C6 H14 109.5 ?
C8 C7 H15 109.5 ?
C8 C7 H16 109.5 ?
H15 C7 H16 109.5 ?
C8 C7 H17 109.5 ?
H15 C7 H17 109.5 ?
H16 C7 H17 109.5 ?
N1 C8 C6 107.36(11) ?
N1 C8 C5 115.00(12) ?
C6 C8 C5 107.18(13) ?
N1 C8 C7 111.60(11) ?
C6 C8 C7 108.87(12) ?
C5 C8 C7 106.64(12) ?
N2 C9 H18 109.5 ?
N2 C9 H19 109.5 ?
H18 C9 H19 109.5 ?
N2 C9 H20 109.5 ?
H18 C9 H20 109.5 ?
H19 C9 H20 109.5 ?
N3 C10 H21 109.5 ?
N3 C10 H22 109.5 ?
H21 C10 H22 109.5 ?
N3 C10 H23 109.5 ?
H21 C10 H23 109.5 ?
H22 C10 H23 109.5 ?
N3 C11 H24 109.5 ?
N3 C11 H25 109.5 ?
H24 C11 H25 109.5 ?
N3 C11 H26 109.5 ?
H24 C11 H26 109.5 ?
H25 C11 H26 109.5 ?
N4 C12 C13 113.13(11) ?
N4 C12 H27 109.0 ?
C13 C12 H27 109.0 ?
N4 C12 H28 109.0 ?
C13 C12 H28 109.0 ?
H27 C12 H28 107.8 ?
N5 C13 C12 114.24(12) ?
N5 C13 Li2 49.78(8) ?
C12 C13 Li2 76.72(9) ?
N5 C13 H29 108.7 ?
C12 C13 H29 108.7 ?
Li2 C13 H29 92.5 ?
N5 C13 H30 108.7 ?
C12 C13 H30 108.7 ?
Li2 C13 H30 155.4 ?
H29 C13 H30 107.6 ?
C15B C14 N5 119.9(3) ?
N5 C14 C15A 112.81(13) ?
N5 C14 H14A 109.0 ?
C15A C14 H14A 109.0 ?
N5 C14 H14B 109.0 ?
C15A C14 H14B 109.0 ?
H14A C14 H14B 107.8 ?
C15B C14 H14C 107.3 ?
N5 C14 H14C 107.3 ?
C15B C14 H14D 107.3 ?
N5 C14 H14D 107.3 ?
H14C C14 H14D 106.9 ?
N6 C15A C14 113.22(13) ?
N6 C15A H15A 108.9 ?
C14 C15A H15A 108.9 ?
N6 C15A H15B 108.9 ?
C14 C15A H15B 108.9 ?
H15A C15A H15B 107.7 ?
C14 C15B N6 113.7(4) ?
C14 C15B H15C 108.8 ?
N6 C15B H15C 108.8 ?
C14 C15B H15D 108.8 ?
N6 C15B H15D 108.8 ?
H15C C15B H15D 107.7 ?
C19 C16 H35 109.5 ?
C19 C16 H36 109.5 ?
H35 C16 H36 109.5 ?
C19 C16 H37 109.5 ?
H35 C16 H37 109.5 ?
H36 C16 H37 109.5 ?
C19 C17 H38 109.5 ?
C19 C17 H39 109.5 ?
H38 C17 H39 109.5 ?
C19 C17 H40 109.5 ?
H38 C17 H40 109.5 ?
H39 C17 H40 109.5 ?
C19 C18 H41 109.5 ?
C19 C18 H42 109.5 ?
H41 C18 H42 109.5 ?
C19 C18 H43 109.5 ?
H41 C18 H43 109.5 ?
H42 C18 H43 109.5 ?
N4 C19 C17 107.71(11) ?
N4 C19 C18 111.73(11) ?
C17 C19 C18 108.88(12) ?
N4 C19 C16 114.48(12) ?
C17 C19 C16 106.88(12) ?
C18 C19 C16 106.96(12) ?
N4 C19 Li1 48.17(7) ?
C17 C19 Li1 75.04(9) ?
C18 C19 Li1 90.61(9) ?
C16 C19 Li1 160.08(11) ?
N5 C20 H44 109.5 ?
N5 C20 H45 109.5 ?
H44 C20 H45 109.5 ?
N5 C20 H46 109.5 ?
H44 C20 H46 109.5 ?
H45 C20 H46 109.5 ?
N6 C21A H21A 109.5 ?
N6 C21A H21B 109.5 ?
N6 C21A H21C 109.5 ?
N6 C22A H22A 109.5 ?
N6 C22A H22B 109.5 ?
N6 C22A H22C 109.5 ?
N6 C21B H21D 109.5 ?
N6 C21B H21E 109.5 ?
H21D C21B H21E 109.5 ?
N6 C21B H21F 109.5 ?
H21D C21B H21F 109.5 ?
H21E C21B H21F 109.5 ?
N6 C22B H22D 109.5 ?
N6 C22B H22E 109.5 ?
H22D C22B H22E 109.5 ?
N6 C22B H22F 109.5 ?
H22D C22B H22F 109.5 ?
H22E C22B H22F 109.5 ?

loop_
_geom_bond_atom_site_label_1
_geom_bond_atom_site_label_2
_geom_bond_distance
_geom_bond_publ_flag
Li1 N1 2.001(2) yes
Li1 N2 2.064(2) yes
Li1 N4 2.099(2) yes
Li1 N3 2.628(3) yes
Li1 Li2 2.449(3) yes
Li2 N4 2.031(3) yes
Li2 N5 2.098(3) yes
Li2 N1 2.124(2) yes
Li2 N6 2.518(3) yes
N1 C1 1.4539(18) ?
N1 C8 1.4699(17) ?
N2 C3 1.4593(19) ?
N2 C9 1.468(2) ?
N2 C2 1.4737(19) ?
N3 C11 1.453(3) ?
N3 C10 1.457(3) ?
N3 C4 1.464(2) ?
N4 C12 1.4467(17) ?
N4 C19 1.4765(17) ?
N5 C20 1.463(2) ?
N5 C14 1.4708(19) ?
N5 C13 1.4736(19) ?
N6 C22B 1.381(6) ?
N6 C21A 1.436(3) ?
N6 C15A 1.472(2) ?
N6 C21B 1.482(7) ?
N6 C22A 1.488(2) ?
N6 C15B 1.550(6) ?
C1 C2 1.511(2) ?
C1 H1 0.9900 ?
C1 H2 0.9900 ?
C2 H3 0.9900 ?
C2 H4 0.9900 ?
C3 C4 1.490(3) ?
C3 H5 0.9900 ?
C3 H6 0.9900 ?
C4 H7 0.9900 ?
C4 H8 0.9900 ?
C5 C8 1.546(2) ?
C5 H9 0.9800 ?
C5 H10 0.9800 ?
C5 H11 0.9800 ?
C6 C8 1.526(2) ?
C6 H12 0.9800 ?
C6 H13 0.9800 ?
C6 H14 0.9800 ?
C7 C8 1.547(2) ?
C7 H15 0.9800 ?
C7 H16 0.9800 ?
C7 H17 0.9800 ?
C9 H18 0.9800 ?
C9 H19 0.9800 ?
C9 H20 0.9800 ?
C10 H21 0.9800 ?
C10 H22 0.9800 ?
C10 H23 0.9800 ?
C11 H24 0.9800 ?
C11 H25 0.9800 ?
C11 H26 0.9800 ?
C12 C13 1.522(2) ?
C12 H27 0.9900 ?
C12 H28 0.9900 ?
C13 H29 0.9900 ?
C13 H30 0.9900 ?
C14 C15B 1.406(6) ?
C14 C15A 1.493(2) ?
C14 H14A 0.9900 ?
C14 H14B 0.9900 ?
C14 H14C 0.9900 ?
C14 H14D 0.9900 ?
C15A H15A 0.9900 ?
C15A H15B 0.9900 ?
C15B H15C 0.9900 ?
C15B H15D 0.9900 ?
C16 C19 1.5465(19) ?
C16 H35 0.9800 ?
C16 H36 0.9800 ?
C16 H37 0.9800 ?
C17 C19 1.527(2) ?
C17 H38 0.9800 ?
C17 H39 0.9800 ?
C17 H40 0.9800 ?
C18 C19 1.544(2) ?
C18 H41 0.9800 ?
C18 H42 0.9800 ?
C18 H43 0.9800 ?
C20 H44 0.9800 ?
C20 H45 0.9800 ?
C20 H46 0.9800 ?
C21A H21A 0.9800 ?
C21A H21B 0.9800 ?
C21A H21C 0.9800 ?
C22A H22A 0.9800 ?
C22A H22B 0.9800 ?
C22A H22C 0.9800 ?
C21B H21D 0.9800 ?
C21B H21E 0.9800 ?
C21B H21F 0.9800 ?
C22B H22D 0.9800 ?
C22B H22E 0.9800 ?
C22B H22F 0.9800 ?

loop_
_geom_torsion_atom_site_label_1
_geom_torsion_atom_site_label_2
_geom_torsion_atom_site_label_3
_geom_torsion_atom_site_label_4
_geom_torsion
N1 Li1 Li2 N4 178.71(12)
N2 Li1 Li2 N4 108.92(13)
N3 Li1 Li2 N4 -108.1(3)
C2 Li1 Li2 N4 123.14(10)
C1 Li1 Li2 N4 152.59(10)
C19 Li1 Li2 N4 -21.62(6)
N1 Li1 Li2 N5 113.04(14)
N2 Li1 Li2 N5 43.25(18)
N4 Li1 Li2 N5 -65.68(12)
N3 Li1 Li2 N5 -173.8(3)
C2 Li1 Li2 N5 57.47(13)
C1 Li1 Li2 N5 86.91(12)
C19 Li1 Li2 N5 -87.30(12)
N2 Li1 Li2 N1 -69.79(12)
N4 Li1 Li2 N1 -178.71(12)
N3 Li1 Li2 N1 73.2(3)
C2 Li1 Li2 N1 -55.57(7)
C1 Li1 Li2 N1 -26.13(6)
C19 Li1 Li2 N1 159.67(10)
N1 Li1 Li2 N6 -107.4(3)
N2 Li1 Li2 N6 -177.2(2)
N4 Li1 Li2 N6 73.9(3)
N3 Li1 Li2 N6 -34.2(5)
C2 Li1 Li2 N6 -162.9(3)
C1 Li1 Li2 N6 -133.5(3)
C19 Li1 Li2 N6 52.3(3)
N1 Li1 Li2 C13 124.80(10)
N2 Li1 Li2 C13 55.01(13)
N4 Li1 Li2 C13 -53.91(7)
N3 Li1 Li2 C13 -162.0(3)
C2 Li1 Li2 C13 69.23(8)
C1 Li1 Li2 C13 98.67(8)
C19 Li1 Li2 C13 -75.53(7)
N2 Li1 N1 C1 1.57(12)
N4 Li1 N1 C1 -121.76(12)
Li2 Li1 N1 C1 -122.83(12)
N3 Li1 N1 C1 78.68(13)
C2 Li1 N1 C1 -12.97(10)
C19 Li1 N1 C1 -148.90(13)
N2 Li1 N1 C8 -145.04(13)
N4 Li1 N1 C8 91.63(17)
Li2 Li1 N1 C8 90.56(16)
N3 Li1 N1 C8 -67.93(18)
C2 Li1 N1 C8 -159.58(15)
C1 Li1 N1 C8 -146.61(19)
C19 Li1 N1 C8 64.5(2)
N2 Li1 N1 Li2 124.40(11)
N4 Li1 N1 Li2 1.07(10)
N3 Li1 N1 Li2 -158.49(13)
C2 Li1 N1 Li2 109.86(9)
C1 Li1 N1 Li2 122.83(12)
C19 Li1 N1 Li2 -26.07(13)
N4 Li2 N1 C1 95.78(14)
N5 Li2 N1 C1 -5.5(2)
Li1 Li2 N1 C1 96.87(13)
N6 Li2 N1 C1 -115.05(15)
C13 Li2 N1 C1 30.86(17)
N4 Li2 N1 C8 -136.43(11)
N5 Li2 N1 C8 122.27(14)
Li1 Li2 N1 C8 -135.34(11)
N6 Li2 N1 C8 12.74(17)
C13 Li2 N1 C8 158.65(10)
N4 Li2 N1 Li1 -1.10(10)
N5 Li2 N1 Li1 -102.40(15)
N6 Li2 N1 Li1 148.08(16)
C13 Li2 N1 Li1 -66.01(11)
N1 Li1 N2 C3 93.25(12)
N4 Li1 N2 C3 -154.67(13)
Li2 Li1 N2 C3 144.29(13)
N3 Li1 N2 C3 -23.51(12)
C2 Li1 N2 C3 117.27(14)
C1 Li1 N2 C3 94.17(11)
C19 Li1 N2 C3 -117.23(15)
N1 Li1 N2 C9 -140.64(12)
N4 Li1 N2 C9 -28.55(19)
Li2 Li1 N2 C9 -89.60(16)
N3 Li1 N2 C9 102.61(13)
C2 Li1 N2 C9 -116.62(15)
C1 Li1 N2 C9 -139.72(13)
C19 Li1 N2 C9 8.9(2)
N1 Li1 N2 C2 -24.02(12)
N4 Li1 N2 C2 88.06(14)
Li2 Li1 N2 C2 27.02(15)
N3 Li1 N2 C2 -140.78(10)
C1 Li1 N2 C2 -23.10(9)
C19 Li1 N2 C2 125.50(14)
N1 Li1 N3 C11 147.9(2)
N2 Li1 N3 C11 -127.1(2)
N4 Li1 N3 C11 -6.0(3)
Li2 Li1 N3 C11 85.6(4)
C2 Li1 N3 C11 -147.7(2)
C1 Li1 N3 C11 179.2(2)
C19 Li1 N3 C11 3.3(3)
N1 Li1 N3 C10 22.80(17)
N2 Li1 N3 C10 107.81(14)
N4 Li1 N3 C10 -131.07(17)
Li2 Li1 N3 C10 -39.4(4)
C2 Li1 N3 C10 87.21(14)
C1 Li1 N3 C10 54.12(14)
C19 Li1 N3 C10 -121.77(13)
N1 Li1 N3 C4 -89.15(15)
N2 Li1 N3 C4 -4.14(12)
N4 Li1 N3 C4 116.98(16)
Li2 Li1 N3 C4 -151.4(3)
C2 Li1 N3 C4 -24.74(13)
C1 Li1 N3 C4 -57.83(13)
C19 Li1 N3 C4 126.28(12)
N5 Li2 N4 C12 3.61(12)
N1 Li2 N4 C12 -123.09(11)
Li1 Li2 N4 C12 -124.14(11)
N6 Li2 N4 C12 81.96(13)
C13 Li2 N4 C12 -11.94(9)
N5 Li2 N4 C19 -145.91(13)
N1 Li2 N4 C19 87.38(16)
Li1 Li2 N4 C19 86.34(15)
N6 Li2 N4 C19 -67.56(18)
C13 Li2 N4 C19 -161.47(14)
N5 Li2 N4 Li1 127.75(11)
N1 Li2 N4 Li1 1.04(10)
N6 Li2 N4 Li1 -153.90(13)
C13 Li2 N4 Li1 112.19(9)
N1 Li1 N4 C12 96.06(14)
N2 Li1 N4 C12 -6.6(2)
Li2 Li1 N4 C12 97.18(14)
N3 Li1 N4 C12 -108.50(16)
C2 Li1 N4 C12 29.97(17)
C1 Li1 N4 C12 65.68(17)
C19 Li1 N4 C12 -126.13(15)
N1 Li1 N4 C19 -137.80(11)
N2 Li1 N4 C19 119.58(13)
Li2 Li1 N4 C19 -136.68(11)
N3 Li1 N4 C19 17.64(16)
C2 Li1 N4 C19 156.11(10)
C1 Li1 N4 C19 -168.19(11)
N1 Li1 N4 Li2 -1.12(10)
N2 Li1 N4 Li2 -103.74(14)
N3 Li1 N4 Li2 154.32(16)
C2 Li1 N4 Li2 -67.21(11)
C1 Li1 N4 Li2 -31.51(11)
C19 Li1 N4 Li2 136.68(11)
N4 Li2 N5 C20 -143.85(12)
N1 Li2 N5 C20 -34.2(2)
Li1 Li2 N5 C20 -95.63(16)
N6 Li2 N5 C20 100.18(13)
C13 Li2 N5 C20 -117.97(15)
N4 Li2 N5 C14 89.27(12)
N1 Li2 N5 C14 -161.07(14)
Li1 Li2 N5 C14 137.48(13)
N6 Li2 N5 C14 -26.71(11)
C13 Li2 N5 C14 115.14(14)
N4 Li2 N5 C13 -25.87(11)
N1 Li2 N5 C13 83.79(15)
Li1 Li2 N5 C13 22.34(15)
N6 Li2 N5 C13 -141.85(9)
N4 Li2 N6 C22B -155.0(6)
N5 Li2 N6 C22B -70.4(6)
N1 Li2 N6 C22B 58.0(6)
Li1 Li2 N6 C22B 144.4(7)
C13 Li2 N6 C22B -90.5(6)
N4 Li2 N6 C21A 29.65(17)
N5 Li2 N6 C21A 114.23(15)
N1 Li2 N6 C21A -117.33(18)
Li1 Li2 N6 C21A -30.9(3)
C13 Li2 N6 C21A 94.15(15)
N4 Li2 N6 C15A -85.67(14)
N5 Li2 N6 C15A -1.09(12)
N1 Li2 N6 C15A 127.35(16)
Li1 Li2 N6 C15A -146.2(3)
C13 Li2 N6 C15A -21.17(13)
N4 Li2 N6 C21B 60.5(5)
N5 Li2 N6 C21B 145.1(5)
N1 Li2 N6 C21B -86.4(5)
Li1 Li2 N6 C21B 0.0(6)
C13 Li2 N6 C21B 125.0(5)
N4 Li2 N6 C22A 154.62(18)
N5 Li2 N6 C22A -120.80(18)
N1 Li2 N6 C22A 7.6(2)
Li1 Li2 N6 C22A 94.1(3)
C13 Li2 N6 C22A -140.89(17)
N4 Li2 N6 C15B -41.2(3)
N5 Li2 N6 C15B 43.4(3)
N1 Li2 N6 C15B 171.8(3)
Li1 Li2 N6 C15B -101.8(4)
C13 Li2 N6 C15B 23.3(3)
C8 N1 C1 C2 178.56(12)
Li1 N1 C1 C2 22.40(16)
Li2 N1 C1 C2 -57.10(18)
C8 N1 C1 Li1 156.16(14)
Li2 N1 C1 Li1 -79.50(13)
N2 Li1 C1 N1 -178.20(14)
N4 Li1 C1 N1 71.40(14)
Li2 Li1 C1 N1 46.05(10)
N3 Li1 C1 N1 -113.19(13)
C2 Li1 C1 N1 158.24(16)
C19 Li1 C1 N1 58.2(2)
N1 Li1 C1 C2 -158.24(16)
N2 Li1 C1 C2 23.56(9)
N4 Li1 C1 C2 -86.84(14)
Li2 Li1 C1 C2 -112.19(12)
N3 Li1 C1 C2 88.57(12)
C19 Li1 C1 C2 -100.1(2)
C3 N2 C2 C1 -72.40(16)
C9 N2 C2 C1 164.50(13)
Li1 N2 C2 C1 43.31(15)
C3 N2 C2 Li1 -115.72(14)
C9 N2 C2 Li1 121.18(13)
N1 C1 C2 N2 -48.59(18)
Li1 C1 C2 N2 -32.31(11)
N1 C1 C2 Li1 -16.28(12)
N1 Li1 C2 N2 152.34(13)
N4 Li1 C2 N2 -109.54(14)
Li2 Li1 C2 N2 -156.46(13)
N3 Li1 C2 N2 39.54(10)
C1 Li1 C2 N2 139.97(15)
C19 Li1 C2 N2 -89.20(18)
N1 Li1 C2 C1 12.37(9)
N2 Li1 C2 C1 -139.97(15)
N4 Li1 C2 C1 110.48(13)
Li2 Li1 C2 C1 63.57(11)
N3 Li1 C2 C1 -100.43(11)
C19 Li1 C2 C1 130.83(17)
C9 N2 C3 C4 -76.56(18)
C2 N2 C3 C4 160.66(15)
Li1 N2 C3 C4 52.56(18)
C11 N3 C4 C3 167.31(17)
C10 N3 C4 C3 -72.09(19)
Li1 N3 C4 C3 31.28(17)
N2 C3 C4 N3 -59.7(2)
C1 N1 C8 C6 -169.95(12)
Li1 N1 C8 C6 -24.6(2)
Li2 N1 C8 C6 53.78(13)
C1 N1 C8 C5 -50.80(17)
Li1 N1 C8 C5 94.54(18)
Li2 N1 C8 C5 172.93(13)
C1 N1 C8 C7 70.83(15)
Li1 N1 C8 C7 -143.83(15)
Li2 N1 C8 C7 -65.44(14)
C19 N4 C12 C13 178.99(11)
Li2 N4 C12 C13 20.57(15)
Li1 N4 C12 C13 -59.42(17)
C20 N5 C13 C12 170.53(13)
C14 N5 C13 C12 -66.35(15)
Li2 N5 C13 C12 44.69(14)
C20 N5 C13 Li2 125.84(14)
C14 N5 C13 Li2 -111.04(13)
N4 C12 C13 N5 -48.51(17)
N4 C12 C13 Li2 -15.02(11)
N4 Li2 C13 N5 150.00(13)
N1 Li2 C13 N5 -115.26(14)
Li1 Li2 C13 N5 -160.74(13)
N6 Li2 C13 N5 39.05(10)
N4 Li2 C13 C12 11.21(8)
N5 Li2 C13 C12 -138.78(14)
N1 Li2 C13 C12 105.96(13)
Li1 Li2 C13 C12 60.48(10)
N6 Li2 C13 C12 -99.74(11)
C20 N5 C14 C15B -130.7(4)
C13 N5 C14 C15B 107.0(4)
Li2 N5 C14 C15B 1.5(4)
C20 N5 C14 C15A -76.91(17)
C13 N5 C14 C15A 160.78(13)
Li2 N5 C14 C15A 55.29(17)
C22B N6 C15A C14 158.3(5)
C21A N6 C15A C14 -77.3(2)
C21B N6 C15A C14 -100.1(7)
C22A N6 C15A C14 163.09(16)
C15B N6 C15A C14 -46.0(3)
Li2 N6 C15A C14 29.55(17)
C15B C14 C15A N6 50.1(4)
N5 C14 C15A N6 -60.5(2)
N5 C14 C15B N6 48.0(6)
C15A C14 C15B N6 -46.9(3)
C22B N6 C15B C14 74.0(7)
C21A N6 C15B C14 -160.4(6)
C15A N6 C15B C14 50.0(4)
C21B N6 C15B C14 -164.7(7)
C22A N6 C15B C14 101.5(5)
Li2 N6 C15B C14 -57.1(5)
C12 N4 C19 C17 -174.51(11)
Li2 N4 C19 C17 -26.04(19)
Li1 N4 C19 C17 49.49(12)
C12 N4 C19 C18 65.96(15)
Li2 N4 C19 C18 -145.57(14)
Li1 N4 C19 C18 -70.04(13)
C12 N4 C19 C16 -55.81(16)
Li2 N4 C19 C16 92.66(18)
Li1 N4 C19 C16 168.19(13)
C12 N4 C19 Li1 136.00(13)
Li2 N4 C19 Li1 -75.53(15)
N1 Li1 C19 N4 55.73(14)
N2 Li1 C19 N4 -83.18(16)
Li2 Li1 C19 N4 33.83(9)
N3 Li1 C19 N4 -166.58(12)
C2 Li1 C19 N4 -37.04(16)
C1 Li1 C19 N4 21.8(2)
N1 Li1 C19 C17 -75.70(15)
N2 Li1 C19 C17 145.39(16)
N4 Li1 C19 C17 -131.44(13)
Li2 Li1 C19 C17 -97.61(10)
N3 Li1 C19 C17 61.99(10)
C2 Li1 C19 C17 -168.47(17)
C1 Li1 C19 C17 -109.6(2)
N1 Li1 C19 C18 174.90(14)
N2 Li1 C19 C18 36.00(17)
N4 Li1 C19 C18 119.17(13)
Li2 Li1 C19 C18 153.00(11)
N3 Li1 C19 C18 -47.41(11)
C2 Li1 C19 C18 82.14(17)
C1 Li1 C19 C18 141.0(2)
N1 Li1 C19 C16 22.6(4)
N2 Li1 C19 C16 -116.3(3)
N4 Li1 C19 C16 -33.1(3)
Li2 Li1 C19 C16 0.7(4)
N3 Li1 C19 C16 160.3(3)
C2 Li1 C19 C16 -70.2(4)
C1 Li1 C19 C16 -11.3(5)
